data_7013095
loop_
_publ_author_name
'Daniel D\"onnecke'
'Wolfgang Imhof'

_publ_section_title
;
 The formation of cis- and trans-[Ru(CN)2(CNtBu)4] by reductive
 cleavage of isocyanide ligands; isomer separation by supramolecular
 interactions with various solvents
;
_journal_issue 13
_journal_name_full 'Dalton Trans.'
_journal_page_first 2737
_journal_page_last 2744
_journal_paper_doi 10.1039/b304199a
_journal_year 2003
_chemical_formula_sum 'C36 H60 N9 O2 Ru1.5'
_chemical_formula_weight 802.54
_chemical_name_systematic
;
?
;
_space_group_IT_number 13
_symmetry_cell_setting monoclinic
_symmetry_space_group_name_Hall '-P 2yc'
_symmetry_space_group_name_H-M 'P 1 2/c 1'
_atom_sites_solution_hydrogens geom
_atom_sites_solution_primary direct
_atom_sites_solution_secondary difmap
_audit_creation_method SHELXL
_cell_angle_alpha 90.00
_cell_angle_beta 100.905(2)
_cell_angle_gamma 90.00
_cell_formula_units_Z 4
_cell_length_a 26.9630(7)
_cell_length_b 9.4494(2)
_cell_length_c 18.3389(4)
_cell_measurement_temperature 183(2)
_cell_volume 4588.09(19)
_computing_cell_refinement DENZO
_computing_data_collection COLLECT
_computing_data_reduction DENZO
_computing_molecular_graphics XP
_computing_publication_material XP
_computing_structure_refinement 'SHELXL-93 (Sheldrick, 1993)'
_computing_structure_solution 'SHELXS-86 (Sheldrick, 1990)'
_diffrn_ambient_temperature 183(2)
_diffrn_measurement_device KAPPA-CCD
_diffrn_measurement_method 'phi-scan, omega-scan'
_diffrn_radiation_monochromator graphite
_diffrn_radiation_source 'fine-focus sealed tube'
_diffrn_radiation_type MoK\a
_diffrn_radiation_wavelength 0.71073
_diffrn_reflns_av_R_equivalents 0.0401
_diffrn_reflns_av_sigmaI/netI 0.0759
_diffrn_reflns_limit_h_max 34
_diffrn_reflns_limit_h_min -34
_diffrn_reflns_limit_k_max 11
_diffrn_reflns_limit_k_min -12
_diffrn_reflns_limit_l_max 23
_diffrn_reflns_limit_l_min -21
_diffrn_reflns_number 16849
_diffrn_reflns_theta_max 27.46
_diffrn_reflns_theta_min 1.54
_exptl_absorpt_coefficient_mu 0.536
_exptl_crystal_colour colourless
_exptl_crystal_density_diffrn 1.162
_exptl_crystal_description quader
_exptl_crystal_F_000 1684
_exptl_crystal_size_max 0.2
_exptl_crystal_size_mid 0.2
_exptl_crystal_size_min 0.1
_refine_diff_density_max 1.189
_refine_diff_density_min -0.594
_refine_diff_density_rms 0.086
_refine_ls_extinction_method none
_refine_ls_goodness_of_fit_all 1.053
_refine_ls_goodness_of_fit_obs 1.126
_refine_ls_matrix_type full
_refine_ls_number_parameters 498
_refine_ls_number_reflns 10272
_refine_ls_number_restraints 0
_refine_ls_restrained_S_all 1.106
_refine_ls_restrained_S_obs 1.126
_refine_ls_R_factor_all 0.0847
_refine_ls_R_factor_obs 0.0507
_refine_ls_shift/esd_max 0.001
_refine_ls_shift/esd_mean 0.000
_refine_ls_structure_factor_coef Fsqd
_refine_ls_weighting_details 'w=1/[\s^2^(Fo^2^)+(0.0511P)^2^+2.8855P] where P=(Fo^2^+2Fc^2^)/3'
_refine_ls_weighting_scheme calc
_refine_ls_wR_factor_all 0.1317
_refine_ls_wR_factor_obs 0.1124
_reflns_number_observed 7341
_reflns_number_total 10277
_reflns_observed_criterion >2sigma(I)
_cod_data_source_file b304199a.txt
_cod_data_source_block tt1770
_cod_depositor_comments
;
The following automatic conversions were performed:

'_refine_ls_weighting_scheme' value 'calc
w=1/[\s^2^(Fo^2^)+(0.0511P)^2^+2.8855P] where P=(Fo^2^+2Fc^2^)/3' was
changed to 'calc'. New tag '_refine_ls_weighting_details' was
created. The value of the new tag was set to
'w=1/[\s^2^(Fo^2^)+(0.0511P)^2^+2.8855P] where P=(Fo^2^+2Fc^2^)/3'.

Automatic conversion script
Id: cif_fix_values 3143 2015-03-26 13:38:13Z robertas 
;
_cod_original_cell_volume 4588.1(2)
_cod_original_sg_symbol_H-M P2/c
_cod_original_formula_sum 'C36 H60 N9 O2 Ru1.50'
_cod_database_code 7013095

loop_
_symmetry_equiv_pos_as_xyz
'x, y, z'
'-x, y, -z+1/2'
'-x, -y, -z'
'x, -y, z-1/2'

loop_
_atom_site_aniso_label
_atom_site_aniso_U_11
_atom_site_aniso_U_22
_atom_site_aniso_U_33
_atom_site_aniso_U_23
_atom_site_aniso_U_13
_atom_site_aniso_U_12
Ru1 0.0283(2) 0.02171(14) 0.0297(2) -0.00440(11) -0.00096(11) 0.00394(11)
C1 0.039(2) 0.038(2) 0.042(2) -0.009(2) 0.005(2) -0.001(2)
N1 0.058(3) 0.069(3) 0.074(3) -0.008(2) 0.025(2) -0.018(2)
C2 0.037(2) 0.025(2) 0.034(2) -0.0010(15) -0.001(2) 0.006(2)
N2 0.055(2) 0.038(2) 0.045(2) 0.002(2) 0.007(2) 0.000(2)
C3 0.031(2) 0.030(2) 0.029(2) -0.0030(15) 0.0017(15) 0.000(2)
N3 0.042(2) 0.026(2) 0.043(2) -0.0021(13) 0.0076(15) 0.0078(14)
C4 0.056(3) 0.024(2) 0.073(3) 0.006(2) 0.028(2) 0.015(2)
C5 0.081(4) 0.049(3) 0.179(6) 0.022(3) 0.074(4) 0.027(3)
C6 0.108(5) 0.046(3) 0.102(4) 0.023(3) 0.057(4) 0.023(3)
C7 0.145(6) 0.053(3) 0.066(4) -0.011(3) 0.023(4) 0.010(3)
C8 0.035(2) 0.031(2) 0.037(2) -0.004(2) -0.001(2) 0.000(2)
N4 0.039(2) 0.030(2) 0.045(2) -0.0052(14) 0.0036(15) 0.0073(14)
C9 0.044(2) 0.035(2) 0.053(2) 0.001(2) 0.010(2) 0.016(2)
C10 0.073(5) 0.035(3) 0.122(8) -0.006(4) 0.028(5) 0.010(3)
C11 0.089(6) 0.085(5) 0.065(5) 0.008(4) 0.043(4) 0.032(5)
C12 0.051(4) 0.086(5) 0.076(5) -0.003(4) -0.011(4) 0.028(4)
C13 0.030(2) 0.023(2) 0.037(2) -0.005(2) 0.006(2) 0.0009(14)
N5 0.034(2) 0.033(2) 0.032(2) -0.0051(13) 0.0032(14) -0.0029(13)
C14 0.043(2) 0.032(2) 0.026(2) -0.0056(15) 0.002(2) -0.008(2)
C15 0.072(3) 0.049(2) 0.043(2) -0.004(2) 0.025(2) -0.004(2)
C16 0.066(3) 0.045(2) 0.040(2) -0.004(2) -0.001(2) -0.024(2)
C17 0.048(3) 0.051(2) 0.052(3) 0.003(2) -0.006(2) 0.004(2)
C18 0.037(2) 0.024(2) 0.041(2) -0.003(2) 0.003(2) 0.0065(15)
N6 0.043(2) 0.036(2) 0.044(2) -0.006(2) -0.009(2) 0.0009(15)
C19 0.052(3) 0.050(2) 0.050(3) -0.013(2) -0.020(2) -0.006(2)
C20 0.222(23) 0.140(16) 0.315(27) 0.122(18) -0.189(22) -0.141(18)
C21 0.087(8) 0.083(7) 0.131(11) -0.026(7) -0.078(8) 0.030(6)
C22 0.155(13) 0.221(19) 0.068(8) -0.078(10) -0.045(8) 0.033(13)
Ru2 0.0403(3) 0.0224(2) 0.0285(2) 0.0003(2) 0.0097(2) 0.0063(2)
C23 0.047(3) 0.029(2) 0.040(2) -0.001(2) 0.010(2) 0.007(2)
N7 0.056(3) 0.046(2) 0.067(2) -0.007(2) 0.008(2) -0.001(2)
C24 0.046(2) 0.030(2) 0.035(2) -0.002(2) 0.006(2) 0.004(2)
N8 0.050(2) 0.047(2) 0.036(2) -0.006(2) 0.015(2) 0.005(2)
C25 0.037(2) 0.058(3) 0.044(2) -0.014(2) 0.014(2) -0.003(2)
C26 0.050(3) 0.132(6) 0.095(4) -0.046(4) 0.008(3) -0.011(3)
C27 0.112(6) 0.201(8) 0.072(4) 0.061(5) 0.058(4) 0.069(5)
C28 0.102(5) 0.110(5) 0.182(7) -0.098(5) 0.099(5) -0.049(4)
C29 0.045(2) 0.034(2) 0.038(2) -0.003(2) 0.012(2) 0.000(2)
N9 0.058(2) 0.031(2) 0.052(2) 0.010(2) 0.006(2) 0.007(2)
C30 0.061(3) 0.032(2) 0.062(3) 0.013(2) -0.009(2) 0.004(2)
C31 0.103(5) 0.061(3) 0.075(4) 0.011(3) -0.027(3) -0.008(3)
C32 0.088(4) 0.056(3) 0.111(5) 0.014(3) 0.031(4) 0.029(3)
C33 0.083(4) 0.041(2) 0.071(3) 0.018(2) 0.000(3) -0.008(2)
C34 0.064(4) 0.042(3) 0.130(5) -0.014(3) -0.004(3) 0.000(3)
O1 0.135(5) 0.064(3) 0.231(7) -0.012(3) -0.019(5) 0.002(3)
C35 0.071(4) 0.120(5) 0.091(4) -0.031(4) 0.015(3) -0.016(4)
C36 0.067(4) 0.123(6) 0.143(6) 0.022(5) 0.040(4) 0.014(4)
O2 0.056(2) 0.097(3) 0.066(2) -0.014(2) 0.029(2) -0.020(2)

loop_
_atom_site_label
_atom_site_type_symbol
_atom_site_fract_x
_atom_site_fract_y
_atom_site_fract_z
_atom_site_U_iso_or_equiv
_atom_site_thermal_displace_type
_atom_site_occupancy
_atom_site_calc_flag
_atom_site_refinement_flags
_atom_site_disorder_group
Ru1 Ru 0.153757(11) 0.46965(3) 0.39446(2) 0.02741(10) Uani 1 d . .
C1 C 0.2035(2) 0.5673(4) 0.3388(2) 0.0399(9) Uani 1 d . .
N1 N 0.2321(2) 0.6217(4) 0.3084(2) 0.0656(11) Uani 1 d . .
C2 C 0.10466(14) 0.3691(4) 0.4516(2) 0.0327(8) Uani 1 d . .
N2 N 0.07696(14) 0.3153(3) 0.4837(2) 0.0466(8) Uani 1 d . .
C3 C 0.11624(13) 0.6514(4) 0.3971(2) 0.0308(8) Uani 1 d . .
N3 N 0.09580(12) 0.7583(3) 0.3995(2) 0.0371(7) Uani 1 d . .
C4 C 0.0723(2) 0.8959(4) 0.4073(3) 0.0489(11) Uani 1 d . .
C5 C 0.0199(2) 0.8740(5) 0.4159(4) 0.097(2) Uani 1 d . .
H5A H 0.0002(5) 0.8367(52) 0.3695(10) 0.167(11) Uiso 1 calc R .
H5B H 0.0054(7) 0.9643(12) 0.4278(29) 0.167(11) Uiso 1 calc R .
H5C H 0.0190(3) 0.8064(43) 0.4562(19) 0.167(11) Uiso 1 calc R .
C6 C 0.0835(2) 0.9957(5) 0.3512(3) 0.080(2) Uani 1 d . .
H6A H 0.0656(16) 0.9663(31) 0.3019(5) 0.167(11) Uiso 1 calc R .
H6B H 0.1200(3) 0.9965(41) 0.3520(20) 0.167(11) Uiso 1 calc R .
H6C H 0.0724(18) 1.0908(11) 0.3621(17) 0.167(11) Uiso 1 calc R .
C7 C 0.1014(3) 0.9578(5) 0.4845(3) 0.088(2) Uani 1 d . .
H7A H 0.0968(16) 0.8940(29) 0.5248(4) 0.167(11) Uiso 1 calc R .
H7B H 0.0878(14) 1.0514(24) 0.4928(14) 0.167(11) Uiso 1 calc R .
H7C H 0.1374(4) 0.9661(51) 0.4833(11) 0.167(11) Uiso 1 calc R .
C8 C 0.19300(14) 0.2911(4) 0.3910(2) 0.0353(8) Uani 1 d . .
N4 N 0.21765(12) 0.1925(3) 0.3877(2) 0.0384(7) Uani 1 d . .
C9 C 0.2545(2) 0.0819(4) 0.3816(2) 0.0438(10) Uani 1 d . .
C10 C 0.2290(3) -0.0588(7) 0.3839(5) 0.075(3) Uani 0.724(8) d P 1
H10A H 0.2014(10) -0.0675(19) 0.3409(13) 0.074(6) Uiso 0.724(8) calc PR 1
H10B H 0.2154(13) -0.0660(19) 0.4297(12) 0.074(6) Uiso 0.724(8) calc PR 1
H10C H 0.2536(5) -0.1348(7) 0.3827(24) 0.074(6) Uiso 0.724(8) calc PR 1
C11 C 0.2744(3) 0.1027(8) 0.3123(4) 0.076(3) Uani 0.724(8) d P 1
H11A H 0.2464(4) 0.0994(43) 0.2696(4) 0.074(6) Uiso 0.724(8) calc PR 1
H11B H 0.2986(12) 0.0275(26) 0.3077(12) 0.074(6) Uiso 0.724(8) calc PR 1
H11C H 0.2912(14) 0.1948(21) 0.3139(10) 0.074(6) Uiso 0.724(8) calc PR 1
C12 C 0.2969(3) 0.0986(8) 0.4512(4) 0.074(3) Uani 0.724(8) d P 1
H12A H 0.3130(11) 0.1913(20) 0.4501(12) 0.074(6) Uiso 0.724(8) calc PR 1
H12B H 0.3221(8) 0.0239(28) 0.4515(13) 0.074(6) Uiso 0.724(8) calc PR 1
H12C H 0.2823(4) 0.0910(44) 0.4961(4) 0.074(6) Uiso 0.724(8) calc PR 1
C10X C 0.2520(7) -0.0357(17) 0.4360(10) 0.050(4) Uiso 0.276(8) d P 2
H10D H 0.2573(43) 0.0030(24) 0.4864(11) 0.074(6) Uiso 0.276(8) calc PR 2
H10E H 0.2783(28) -0.1057(61) 0.4326(46) 0.074(6) Uiso 0.276(8) calc PR 2
H10F H 0.2188(16) -0.0811(80) 0.4244(39) 0.074(6) Uiso 0.276(8) calc PR 2
C11X C 0.2337(7) 0.0196(18) 0.2977(9) 0.057(5) Uiso 0.276(8) d P 2
H11D H 0.2255(39) 0.0985(18) 0.2629(14) 0.074(6) Uiso 0.276(8) calc PR 2
H11E H 0.2034(24) -0.0376(95) 0.2978(17) 0.074(6) Uiso 0.276(8) calc PR 2
H11F H 0.2599(16) -0.0392(93) 0.2825(25) 0.074(6) Uiso 0.276(8) calc PR 2
C12X C 0.3058(8) 0.1504(22) 0.3862(12) 0.079(6) Uiso 0.276(8) d P 2
H12D H 0.3138(19) 0.2070(92) 0.4316(33) 0.074(6) Uiso 0.276(8) calc PR 2
H12E H 0.3052(14) 0.2116(90) 0.3429(34) 0.074(6) Uiso 0.276(8) calc PR 2
H12F H 0.3315(9) 0.0768(22) 0.3869(59) 0.074(6) Uiso 0.276(8) calc PR 2
C13 C 0.11100(13) 0.4230(3) 0.2962(2) 0.0298(8) Uani 1 d . .
N5 N 0.08834(11) 0.4007(3) 0.2374(2) 0.0333(7) Uani 1 d . .
C14 C 0.06206(14) 0.3814(4) 0.1600(2) 0.0338(8) Uani 1 d . .
C15 C 0.1022(2) 0.3840(5) 0.1121(2) 0.0525(11) Uani 1 d . .
H15A H 0.1211(7) 0.4730(13) 0.1202(11) 0.065(5) Uiso 1 calc R .
H15B H 0.0861(2) 0.3765(28) 0.0597(2) 0.065(5) Uiso 1 calc R .
H15C H 0.1254(6) 0.3043(17) 0.1254(10) 0.065(5) Uiso 1 calc R .
C16 C 0.0354(2) 0.2382(4) 0.1558(2) 0.0519(11) Uani 1 d . .
H16A H 0.0120(7) 0.2369(10) 0.1908(11) 0.065(5) Uiso 1 calc R .
H16B H 0.0605(2) 0.1629(5) 0.1687(14) 0.065(5) Uiso 1 calc R .
H16C H 0.0164(8) 0.2231(13) 0.1053(4) 0.065(5) Uiso 1 calc R .
C17 C 0.0248(2) 0.5017(4) 0.1417(3) 0.0524(11) Uani 1 d . .
H17A H 0.0011(6) 0.5004(17) 0.1762(10) 0.065(5) Uiso 1 calc R .
H17B H 0.0061(7) 0.4908(16) 0.0907(6) 0.065(5) Uiso 1 calc R .
H17C H 0.0431(2) 0.5919(5) 0.1463(14) 0.065(5) Uiso 1 calc R .
C18 C 0.20006(14) 0.5252(3) 0.4879(2) 0.0346(8) Uani 1 d . .
N6 N 0.22885(12) 0.5602(3) 0.5400(2) 0.0432(8) Uani 1 d . .
C19 C 0.2693(2) 0.6090(5) 0.5985(2) 0.0547(12) Uani 1 d . .
C20 C 0.2901(7) 0.7313(16) 0.5781(11) 0.257(18) Uani 0.602(11) d P 3
H20A H 0.3026(21) 0.7155(23) 0.5319(22) 0.104(10) Uiso 0.602(11) calc PR 3
H20B H 0.3182(18) 0.7600(41) 0.6174(19) 0.104(10) Uiso 0.602(11) calc PR 3
H20C H 0.2644(10) 0.8060(23) 0.5704(36) 0.104(10) Uiso 0.602(11) calc PR 3
C21 C 0.3053(4) 0.4865(10) 0.6169(7) 0.113(6) Uani 0.602(11) d P 3
H21A H 0.3163(18) 0.4543(42) 0.5716(10) 0.104(10) Uiso 0.602(11) calc PR 3
H21B H 0.2883(9) 0.4087(26) 0.6376(31) 0.104(10) Uiso 0.602(11) calc PR 3
H21C H 0.3348(12) 0.5168(20) 0.6533(27) 0.104(10) Uiso 0.602(11) calc PR 3
C22 C 0.2457(6) 0.6236(19) 0.6683(6) 0.157(8) Uani 0.602(11) d P 3
H22A H 0.2249(20) 0.7094(38) 0.6645(17) 0.104(10) Uiso 0.602(11) calc PR 3
H22B H 0.2726(6) 0.6298(70) 0.7124(7) 0.104(10) Uiso 0.602(11) calc PR 3
H22C H 0.2245(19) 0.5408(35) 0.6726(19) 0.104(10) Uiso 0.602(11) calc PR 3
C20X C 0.2563(5) 0.7681(14) 0.6075(7) 0.053(4) Uiso 0.398(11) d P 4
H20D H 0.2237(17) 0.7756(15) 0.6234(49) 0.104(10) Uiso 0.398(11) calc PR 4
H20E H 0.2544(34) 0.8169(26) 0.5599(14) 0.104(10) Uiso 0.398(11) calc PR 4
H20F H 0.2826(18) 0.8118(27) 0.6449(36) 0.104(10) Uiso 0.398(11) calc PR 4
C21X C 0.3196(5) 0.6113(16) 0.5652(8) 0.072(4) Uiso 0.398(11) d P 4
H21D H 0.3332(20) 0.5151(22) 0.5653(49) 0.104(10) Uiso 0.398(11) calc PR 4
H21E H 0.3445(14) 0.6729(80) 0.5956(31) 0.104(10) Uiso 0.398(11) calc PR 4
H21F H 0.3120(9) 0.6472(95) 0.5142(19) 0.104(10) Uiso 0.398(11) calc PR 4
C22X C 0.2722(7) 0.5281(17) 0.6631(9) 0.077(5) Uiso 0.398(11) d P 4
H22D H 0.2528(32) 0.5744(59) 0.6964(26) 0.104(10) Uiso 0.398(11) calc PR 4
H22E H 0.3076(8) 0.5197(88) 0.6880(30) 0.104(10) Uiso 0.398(11) calc PR 4
H22F H 0.2583(35) 0.4337(40) 0.6500(11) 0.104(10) Uiso 0.398(11) calc PR 4
Ru2 Ru 0.5000 0.0000 0.5000 0.02999(12) Uani 1 d S .
C23 C 0.4346(2) -0.0992(4) 0.4499(2) 0.0385(9) Uani 1 d . .
N7 N 0.39735(15) -0.1530(4) 0.4226(2) 0.0568(10) Uani 1 d . .
C24 C 0.53600(15) -0.0499(4) 0.4175(2) 0.0370(9) Uani 1 d . .
N8 N 0.55814(13) -0.0772(4) 0.3719(2) 0.0434(8) Uani 1 d . .
C25 C 0.5908(2) -0.1152(4) 0.3200(2) 0.0453(10) Uani 1 d . .
C26 C 0.6443(2) -0.1045(7) 0.3581(3) 0.093(2) Uani 1 d . .
H26A H 0.6503(5) -0.1686(37) 0.4008(16) 0.147(10) Uiso 1 calc R .
H26B H 0.6516(5) -0.0070(13) 0.3751(23) 0.147(10) Uiso 1 calc R .
H26C H 0.6663(2) -0.1307(49) 0.3234(8) 0.147(10) Uiso 1 calc R .
C27 C 0.5793(3) -0.0173(8) 0.2548(3) 0.123(3) Uani 1 d . .
H27A H 0.5817(17) 0.0809(8) 0.2722(4) 0.147(10) Uiso 1 calc R .
H27B H 0.5451(8) -0.0358(34) 0.2272(15) 0.147(10) Uiso 1 calc R .
H27C H 0.6037(12) -0.0331(37) 0.2222(14) 0.147(10) Uiso 1 calc R .
C28 C 0.5788(2) -0.2676(7) 0.2974(4) 0.122(3) Uani 1 d . .
H28A H 0.5816(16) -0.3266(10) 0.3420(4) 0.147(10) Uiso 1 calc R .
H28B H 0.6027(11) -0.3012(17) 0.2671(22) 0.147(10) Uiso 1 calc R .
H28C H 0.5443(7) -0.2735(9) 0.2686(21) 0.147(10) Uiso 1 calc R .
C29 C 0.47417(15) 0.1798(4) 0.4492(2) 0.0386(9) Uani 1 d . .
N9 N 0.45821(13) 0.2840(3) 0.4215(2) 0.0476(9) Uani 1 d . .
C30 C 0.4330(2) 0.4138(4) 0.3895(2) 0.0541(12) Uani 1 d . .
C31 C 0.4024(2) 0.3803(6) 0.3148(3) 0.085(2) Uani 1 d . .
H31A H 0.4248(3) 0.3497(40) 0.2816(7) 0.117(8) Uiso 1 calc R .
H31B H 0.3838(12) 0.4649(13) 0.2943(10) 0.117(8) Uiso 1 calc R .
H31C H 0.3784(11) 0.3043(30) 0.3195(4) 0.117(8) Uiso 1 calc R .
C32 C 0.3988(2) 0.4634(5) 0.4441(4) 0.083(2) Uani 1 d . .
H32A H 0.4198(3) 0.4827(37) 0.4928(7) 0.117(8) Uiso 1 calc R .
H32B H 0.3743(9) 0.3891(17) 0.4488(16) 0.117(8) Uiso 1 calc R .
H32C H 0.3809(11) 0.5498(23) 0.4249(11) 0.117(8) Uiso 1 calc R .
C33 C 0.4723(2) 0.5238(4) 0.3877(3) 0.0667(14) Uani 1 d . .
H33A H 0.4956(9) 0.4915(17) 0.3562(17) 0.117(8) Uiso 1 calc R .
H33B H 0.4911(10) 0.5404(29) 0.4382(4) 0.117(8) Uiso 1 calc R .
H33C H 0.4560(2) 0.6120(12) 0.3676(20) 0.117(8) Uiso 1 calc R .
C34 C 0.1644(2) -0.0956(5) 0.1526(4) 0.081(2) Uani 1 d . .
O1 O 0.1633(2) 0.0294(5) 0.1647(4) 0.151(2) Uani 1 d . .
C35 C 0.1245(2) -0.1850(7) 0.1680(3) 0.094(2) Uani 1 d . .
H35A H 0.1036(10) -0.1319(16) 0.1967(22) 0.148(12) Uiso 1 calc R .
H35B H 0.1392(2) -0.2674(25) 0.1968(22) 0.148(12) Uiso 1 calc R .
H35C H 0.1037(10) -0.2168(40) 0.1212(3) 0.148(12) Uiso 1 calc R .
C36 C 0.2049(2) -0.1681(8) 0.1218(4) 0.108(2) Uani 1 d . .
H36A H 0.2263(10) -0.0972(8) 0.1040(23) 0.148(12) Uiso 1 calc R .
H36B H 0.1896(2) -0.2292(37) 0.0804(17) 0.148(12) Uiso 1 calc R .
H36C H 0.2255(11) -0.2255(39) 0.1607(8) 0.148(12) Uiso 1 calc R .
O2 O 0.32927(12) 0.7215(4) 0.2975(2) 0.0705(10) Uani 1 d . .

loop_
_atom_type_symbol
_atom_type_description
_atom_type_scat_dispersion_real
_atom_type_scat_dispersion_imag
_atom_type_scat_source
C C 0.0033 0.0016 'International Tables Vol C Tables 4.2.6.8 and 6.1.1.4'
H H 0.0000 0.0000 'International Tables Vol C Tables 4.2.6.8 and 6.1.1.4'
N N 0.0061 0.0033 'International Tables Vol C Tables 4.2.6.8 and 6.1.1.4'
O O 0.0106 0.0060 'International Tables Vol C Tables 4.2.6.8 and 6.1.1.4'
Ru Ru -1.2594 0.8363 'International Tables Vol C Tables 4.2.6.8 and 6.1.1.4'

loop_
_geom_angle_atom_site_label_1
_geom_angle_atom_site_label_2
_geom_angle_atom_site_label_3
_geom_angle
_geom_angle_site_symmetry_1
_geom_angle_site_symmetry_3
_geom_angle_publ_flag
C18 Ru1 C13 175.27(15) . . ?
C18 Ru1 C8 90.01(14) . . ?
C13 Ru1 C8 90.21(14) . . ?
C18 Ru1 C3 89.47(13) . . ?
C13 Ru1 C3 90.18(13) . . ?
C8 Ru1 C3 178.29(15) . . ?
C18 Ru1 C1 87.0(2) . . ?
C13 Ru1 C1 88.31(14) . . ?
C8 Ru1 C1 88.0(2) . . ?
C3 Ru1 C1 90.39(15) . . ?
C18 Ru1 C2 92.43(15) . . ?
C13 Ru1 C2 92.29(14) . . ?
C8 Ru1 C2 91.23(14) . . ?
C3 Ru1 C2 90.42(14) . . ?
C1 Ru1 C2 178.98(14) . . ?
N1 C1 Ru1 179.0(4) . . ?
N2 C2 Ru1 178.8(3) . . ?
N3 C3 Ru1 178.1(3) . . ?
C3 N3 C4 176.0(4) . . ?
N3 C4 C5 109.2(3) . . ?
N3 C4 C6 110.5(4) . . ?
C5 C4 C6 119.8(4) . . ?
N3 C4 C7 105.3(3) . . ?
C5 C4 C7 106.2(5) . . ?
C6 C4 C7 104.8(4) . . ?
C4 C5 H5A 109.5(3) . . ?
C4 C5 H5B 109.5(2) . . ?
H5A C5 H5B 109.5 . . ?
C4 C5 H5C 109.5(3) . . ?
H5A C5 H5C 109.5 . . ?
H5B C5 H5C 109.5 . . ?
C4 C6 H6A 109.5(3) . . ?
C4 C6 H6B 109.5(3) . . ?
H6A C6 H6B 109.5 . . ?
C4 C6 H6C 109.5(2) . . ?
H6A C6 H6C 109.5 . . ?
H6B C6 H6C 109.5 . . ?
C4 C7 H7A 109.5(3) . . ?
C4 C7 H7B 109.5(2) . . ?
H7A C7 H7B 109.5 . . ?
C4 C7 H7C 109.5(3) . . ?
H7A C7 H7C 109.5 . . ?
H7B C7 H7C 109.5 . . ?
N4 C8 Ru1 176.2(3) . . ?
C8 N4 C9 171.7(4) . . ?
N4 C9 C11 109.4(4) . . ?
N4 C9 C10X 111.2(7) . . ?
N4 C9 C10 108.0(4) . . ?
C11 C9 C10 112.5(5) . . ?
N4 C9 C12X 108.5(8) . . ?
C10X C9 C12X 115.8(11) . . ?
N4 C9 C12 105.7(4) . . ?
C11 C9 C12 111.3(5) . . ?
C10 C9 C12 109.7(5) . . ?
N4 C9 C11X 102.2(7) . . ?
C10X C9 C11X 107.8(9) . . ?
C12X C9 C11X 110.5(11) . . ?
C9 C10 H10A 109.5(4) . . ?
C9 C10 H10B 109.5(4) . . ?
H10A C10 H10B 109.5 . . ?
C9 C10 H10C 109.5(3) . . ?
H10A C10 H10C 109.5 . . ?
H10B C10 H10C 109.5 . . ?
C9 C11 H11A 109.5(4) . . ?
C9 C11 H11B 109.5(3) . . ?
H11A C11 H11B 109.5 . . ?
C9 C11 H11C 109.5(4) . . ?
H11A C11 H11C 109.5 . . ?
H11B C11 H11C 109.5 . . ?
C9 C12 H12A 109.5(3) . . ?
C9 C12 H12B 109.5(3) . . ?
H12A C12 H12B 109.5 . . ?
C9 C12 H12C 109.5(3) . . ?
H12A C12 H12C 109.5 . . ?
H12B C12 H12C 109.5 . . ?
C9 C10X H10D 109.5(7) . . ?
C9 C10X H10E 109.5(7) . . ?
H10D C10X H10E 109.5 . . ?
C9 C10X H10F 109.5(7) . . ?
H10D C10X H10F 109.5 . . ?
H10E C10X H10F 109.5 . . ?
C9 C11X H11D 109.5(6) . . ?
C9 C11X H11E 109.5(7) . . ?
H11D C11X H11E 109.5 . . ?
C9 C11X H11F 109.5(6) . . ?
H11D C11X H11F 109.5 . . ?
H11E C11X H11F 109.5 . . ?
C9 C12X H12D 109.5(8) . . ?
C9 C12X H12E 109.5(8) . . ?
H12D C12X H12E 109.47(5) . . ?
C9 C12X H12F 109.5(8) . . ?
H12D C12X H12F 109.5 . . ?
H12E C12X H12F 109.5 . . ?
N5 C13 Ru1 175.8(3) . . ?
C13 N5 C14 175.1(3) . . ?
N5 C14 C17 107.4(3) . . ?
N5 C14 C15 106.9(3) . . ?
C17 C14 C15 112.0(3) . . ?
N5 C14 C16 107.1(3) . . ?
C17 C14 C16 111.6(3) . . ?
C15 C14 C16 111.5(3) . . ?
C14 C15 H15A 109.5(2) . . ?
C14 C15 H15B 109.5(2) . . ?
H15A C15 H15B 109.5 . . ?
C14 C15 H15C 109.5(2) . . ?
H15A C15 H15C 109.5 . . ?
H15B C15 H15C 109.5 . . ?
C14 C16 H16A 109.5(2) . . ?
C14 C16 H16B 109.5(2) . . ?
H16A C16 H16B 109.5 . . ?
C14 C16 H16C 109.5(2) . . ?
H16A C16 H16C 109.5 . . ?
H16B C16 H16C 109.5 . . ?
C14 C17 H17A 109.5(2) . . ?
C14 C17 H17B 109.5(2) . . ?
H17A C17 H17B 109.5 . . ?
C14 C17 H17C 109.5(2) . . ?
H17A C17 H17C 109.5 . . ?
H17B C17 H17C 109.5 . . ?
N6 C18 Ru1 176.2(4) . . ?
C18 N6 C19 172.4(4) . . ?
C20 C19 N6 110.9(7) . . ?
C22X C19 N6 111.5(8) . . ?
C20 C19 C22 114.0(12) . . ?
N6 C19 C22 105.8(6) . . ?
C20 C19 C21 115.4(11) . . ?
N6 C19 C21 106.5(5) . . ?
C22 C19 C21 103.4(9) . . ?
C22X C19 C20X 114.5(9) . . ?
N6 C19 C20X 103.4(6) . . ?
C22X C19 C21X 114.6(9) . . ?
N6 C19 C21X 107.3(6) . . ?
C20X C19 C21X 104.6(8) . . ?
C19 C20 H20A 109.5(11) . . ?
C19 C20 H20B 109.5(6) . . ?
H20A C20 H20B 109.47(5) . . ?
C19 C20 H20C 109.5(10) . . ?
H20A C20 H20C 109.5 . . ?
H20B C20 H20C 109.5 . . ?
C19 C21 H21A 109.5(6) . . ?
C19 C21 H21B 109.5(6) . . ?
H21A C21 H21B 109.5 . . ?
C19 C21 H21C 109.5(4) . . ?
H21A C21 H21C 109.5 . . ?
H21B C21 H21C 109.5 . . ?
C19 C22 H22A 109.5(7) . . ?
C19 C22 H22B 109.5(5) . . ?
H22A C22 H22B 109.5 . . ?
C19 C22 H22C 109.5(7) . . ?
H22A C22 H22C 109.5 . . ?
H22B C22 H22C 109.5 . . ?
C19 C20X H20D 109.5(5) . . ?
C19 C20X H20E 109.5(5) . . ?
H20D C20X H20E 109.5 . . ?
C19 C20X H20F 109.5(5) . . ?
H20D C20X H20F 109.5 . . ?
H20E C20X H20F 109.5 . . ?
C19 C21X H21D 109.5(6) . . ?
C19 C21X H21E 109.5(5) . . ?
H21D C21X H21E 109.47(5) . . ?
C19 C21X H21F 109.5(6) . . ?
H21D C21X H21F 109.5 . . ?
H21E C21X H21F 109.47(7) . . ?
C19 C22X H22D 109.5(8) . . ?
C19 C22X H22E 109.5(7) . . ?
H22D C22X H22E 109.5 . . ?
C19 C22X H22F 109.5(7) . . ?
H22D C22X H22F 109.47(6) . . ?
H22E C22X H22F 109.5 . . ?
C29 Ru2 C29 180.0 . 3_656 ?
C29 Ru2 C24 91.35(14) . . ?
C29 Ru2 C24 88.65(14) 3_656 . ?
C29 Ru2 C24 88.65(14) . 3_656 ?
C29 Ru2 C24 91.35(14) 3_656 3_656 ?
C24 Ru2 C24 180.0 . 3_656 ?
C29 Ru2 C23 90.85(15) . 3_656 ?
C29 Ru2 C23 89.15(15) 3_656 3_656 ?
C24 Ru2 C23 87.00(15) . 3_656 ?
C24 Ru2 C23 93.00(15) 3_656 3_656 ?
C29 Ru2 C23 89.15(15) . . ?
C29 Ru2 C23 90.85(15) 3_656 . ?
C24 Ru2 C23 93.00(15) . . ?
C24 Ru2 C23 87.00(15) 3_656 . ?
C23 Ru2 C23 180.0 3_656 . ?
N7 C23 Ru2 178.6(3) . . ?
N8 C24 Ru2 177.6(3) . . ?
C24 N8 C25 174.1(4) . . ?
N8 C25 C26 109.3(4) . . ?
N8 C25 C27 108.1(4) . . ?
C26 C25 C27 111.6(5) . . ?
N8 C25 C28 106.8(4) . . ?
C26 C25 C28 109.4(5) . . ?
C27 C25 C28 111.5(5) . . ?
C25 C26 H26A 109.5(3) . . ?
C25 C26 H26B 109.5(3) . . ?
H26A C26 H26B 109.5 . . ?
C25 C26 H26C 109.5(3) . . ?
H26A C26 H26C 109.5 . . ?
H26B C26 H26C 109.5 . . ?
C25 C27 H27A 109.5(4) . . ?
C25 C27 H27B 109.5(4) . . ?
H27A C27 H27B 109.5 . . ?
C25 C27 H27C 109.5(3) . . ?
H27A C27 H27C 109.5 . . ?
H27B C27 H27C 109.5 . . ?
C25 C28 H28A 109.5(3) . . ?
C25 C28 H28B 109.5(3) . . ?
H28A C28 H28B 109.5 . . ?
C25 C28 H28C 109.5(3) . . ?
H28A C28 H28C 109.5 . . ?
H28B C28 H28C 109.5 . . ?
N9 C29 Ru2 177.8(3) . . ?
C29 N9 C30 173.9(4) . . ?
N9 C30 C33 108.4(4) . . ?
N9 C30 C31 108.8(4) . . ?
C33 C30 C31 113.6(4) . . ?
N9 C30 C32 106.3(4) . . ?
C33 C30 C32 108.3(4) . . ?
C31 C30 C32 111.2(5) . . ?
C30 C31 H31A 109.5(3) . . ?
C30 C31 H31B 109.5(3) . . ?
H31A C31 H31B 109.5 . . ?
C30 C31 H31C 109.5(3) . . ?
H31A C31 H31C 109.5 . . ?
H31B C31 H31C 109.5 . . ?
C30 C32 H32A 109.5(3) . . ?
C30 C32 H32B 109.5(3) . . ?
H32A C32 H32B 109.5 . . ?
C30 C32 H32C 109.5(2) . . ?
H32A C32 H32C 109.5 . . ?
H32B C32 H32C 109.5 . . ?
C30 C33 H33A 109.5(3) . . ?
C30 C33 H33B 109.5(3) . . ?
H33A C33 H33B 109.5 . . ?
C30 C33 H33C 109.5(2) . . ?
H33A C33 H33C 109.5 . . ?
H33B C33 H33C 109.5 . . ?
O1 C34 C35 119.7(7) . . ?
O1 C34 C36 124.5(6) . . ?
C35 C34 C36 115.7(5) . . ?
C34 C35 H35A 109.5(3) . . ?
C34 C35 H35B 109.5(4) . . ?
H35A C35 H35B 109.5 . . ?
C34 C35 H35C 109.5(4) . . ?
H35A C35 H35C 109.5 . . ?
H35B C35 H35C 109.5 . . ?
C34 C36 H36A 109.5(4) . . ?
C34 C36 H36B 109.5(4) . . ?
H36A C36 H36B 109.5 . . ?
C34 C36 H36C 109.5(4) . . ?
H36A C36 H36C 109.5 . . ?
H36B C36 H36C 109.5 . . ?

loop_
_geom_bond_atom_site_label_1
_geom_bond_atom_site_label_2
_geom_bond_distance
_geom_bond_site_symmetry_2
_geom_bond_publ_flag
Ru1 C18 1.991(4) . ?
Ru1 C13 1.997(4) . ?
Ru1 C8 1.999(4) . ?
Ru1 C3 1.999(3) . ?
Ru1 C1 2.052(4) . ?
Ru1 C2 2.068(4) . ?
C1 N1 1.153(5) . ?
C2 N2 1.152(5) . ?
C3 N3 1.155(4) . ?
N3 C4 1.466(4) . ?
C4 C5 1.465(7) . ?
C4 C6 1.469(6) . ?
C4 C7 1.594(7) . ?
C5 H5A 0.98 . ?
C5 H5B 0.98 . ?
C5 H5C 0.98 . ?
C6 H6A 0.98 . ?
C6 H6B 0.98 . ?
C6 H6C 0.98 . ?
C7 H7A 0.98 . ?
C7 H7B 0.98 . ?
C7 H7C 0.98 . ?
C8 N4 1.153(4) . ?
N4 C9 1.461(5) . ?
C9 C11 1.483(7) . ?
C9 C10X 1.50(2) . ?
C9 C10 1.502(8) . ?
C9 C12X 1.51(2) . ?
C9 C12 1.552(7) . ?
C9 C11X 1.64(2) . ?
C10 H10A 0.98 . ?
C10 H10B 0.98 . ?
C10 H10C 0.98 . ?
C11 H11A 0.98 . ?
C11 H11B 0.98 . ?
C11 H11C 0.98 . ?
C12 H12A 0.98 . ?
C12 H12B 0.98 . ?
C12 H12C 0.98 . ?
C10X H10D 0.98 . ?
C10X H10E 0.98 . ?
C10X H10F 0.98 . ?
C11X H11D 0.98 . ?
C11X H11E 0.98 . ?
C11X H11F 0.98 . ?
C12X H12D 0.98 . ?
C12X H12E 0.98 . ?
C12X H12F 0.98 . ?
C13 N5 1.152(4) . ?
N5 C14 1.473(4) . ?
C14 C17 1.513(5) . ?
C14 C15 1.519(5) . ?
C14 C16 1.527(5) . ?
C15 H15A 0.98 . ?
C15 H15B 0.98 . ?
C15 H15C 0.98 . ?
C16 H16A 0.98 . ?
C16 H16B 0.98 . ?
C16 H16C 0.98 . ?
C17 H17A 0.98 . ?
C17 H17B 0.98 . ?
C17 H17C 0.98 . ?
C18 N6 1.159(4) . ?
N6 C19 1.452(5) . ?
C19 C20 1.367(13) . ?
C19 C22X 1.40(2) . ?
C19 C22 1.541(14) . ?
C19 C21 1.509(10) . ?
C19 C20X 1.560(14) . ?
C19 C21X 1.589(14) . ?
C20 H20A 0.98 . ?
C20 H20B 0.98 . ?
C20 H20C 0.98 . ?
C21 H21A 0.98 . ?
C21 H21B 0.98 . ?
C21 H21C 0.98 . ?
C22 H22A 0.98 . ?
C22 H22B 0.98 . ?
C22 H22C 0.98 . ?
C20X H20D 0.98 . ?
C20X H20E 0.98 . ?
C20X H20F 0.98 . ?
C21X H21D 0.98 . ?
C21X H21E 0.98 . ?
C21X H21F 0.98 . ?
C22X H22D 0.98 . ?
C22X H22E 0.98 . ?
C22X H22F 0.98 . ?
Ru2 C29 1.998(4) . ?
Ru2 C29 1.998(4) 3_656 ?
Ru2 C24 2.003(4) . ?
Ru2 C24 2.003(4) 3_656 ?
Ru2 C23 2.054(4) 3_656 ?
Ru2 C23 2.054(4) . ?
C23 N7 1.152(5) . ?
C24 N8 1.144(5) . ?
N8 C25 1.457(5) . ?
C25 C26 1.483(6) . ?
C25 C27 1.498(7) . ?
C25 C28 1.516(7) . ?
C26 H26A 0.98 . ?
C26 H26B 0.98 . ?
C26 H26C 0.98 . ?
C27 H27A 0.98 . ?
C27 H27B 0.98 . ?
C27 H27C 0.98 . ?
C28 H28A 0.98 . ?
C28 H28B 0.98 . ?
C28 H28C 0.98 . ?
C29 N9 1.153(5) . ?
N9 C30 1.470(5) . ?
C30 C33 1.488(6) . ?
C30 C31 1.494(6) . ?
C30 C32 1.555(7) . ?
C31 H31A 0.98 . ?
C31 H31B 0.98 . ?
C31 H31C 0.98 . ?
C32 H32A 0.98 . ?
C32 H32B 0.98 . ?
C32 H32C 0.98 . ?
C33 H33A 0.98 . ?
C33 H33B 0.98 . ?
C33 H33C 0.98 . ?
C34 O1 1.204(6) . ?
C34 C35 1.436(8) . ?
C34 C36 1.489(8) . ?
C35 H35A 0.98 . ?
C35 H35B 0.98 . ?
C35 H35C 0.98 . ?
C36 H36A 0.98 . ?
C36 H36B 0.98 . ?
C36 H36C 0.98 . ?
